data_7130503
loop_
_publ_author_name
'Liu, Wei'
'Zhang, Le'
'Liu, Ye'
'Fan, Shilu'
'Dai, Jian-Jun'
'Tao, Wei'
'Zhu, Huixia'
'Xiao, Hua'

_publ_section_title
;
 Chemoselective tandem SN2'/SN2''/inter- or intramolecular Diels-Alder
 reaction of \g-vinyl MBH carbonates with phenols and o-hydroxychalcones
;
_journal_name_full 'Chemical Communications'
_journal_paper_doi 10.1039/D2CC03771H
_journal_year 2022
_chemical_formula_moiety 'C22 H19 Br O4'
_chemical_formula_sum 'C22 H19 Br O4'
_chemical_formula_weight 427.28
_space_group_crystal_system orthorhombic
_space_group_IT_number 61
_space_group_name_Hall '-P 2ac 2ab'
_space_group_name_H-M_alt 'P b c a'
_atom_sites_solution_hydrogens geom
_atom_sites_solution_primary dual
_audit_creation_date 2022-07-01
_audit_creation_method
;
Olex2 1.5
(compiled 2022.04.07 svn.rca3783a0 for OlexSys, GUI svn.r6498)
;
_audit_update_record
;
2022-07-02 deposited with the CCDC.	2022-08-09 downloaded from the CCDC.
;
_cell_angle_alpha 90
_cell_angle_beta 90
_cell_angle_gamma 90
_cell_formula_units_Z 8
_cell_length_a 11.7751(17)
_cell_length_b 15.553(2)
_cell_length_c 20.306(3)
_cell_measurement_reflns_used 8674
_cell_measurement_temperature 293.15
_cell_measurement_theta_max 26.809
_cell_measurement_theta_min 2.389
_cell_volume 3718.8(9)
_computing_cell_refinement 'SAINT v8.37A (Bruker, 2015)'
_computing_data_reduction 'SAINT v8.37A (Bruker, 2015)'
_computing_molecular_graphics 'Olex2 1.5 (Dolomanov et al., 2009)'
_computing_publication_material 'Olex2 1.5 (Dolomanov et al., 2009)'
_computing_structure_refinement 'SHELXL 2018/3 (Sheldrick, 2015)'
_computing_structure_solution 'SHELXT 2018/2 (Sheldrick, 2018)'
_diffrn_ambient_temperature 293.15
_diffrn_measured_fraction_theta_full 0.999
_diffrn_measured_fraction_theta_max 0.997
_diffrn_measurement_device_type 'Bruker APEX-II CCD'
_diffrn_measurement_method '\f and \w scans'
_diffrn_radiation_type MoK\a
_diffrn_radiation_wavelength 0.71073
_diffrn_reflns_av_R_equivalents 0.0514
_diffrn_reflns_av_unetI/netI 0.0311
_diffrn_reflns_Laue_measured_fraction_full 0.999
_diffrn_reflns_Laue_measured_fraction_max 0.997
_diffrn_reflns_limit_h_max 15
_diffrn_reflns_limit_h_min -14
_diffrn_reflns_limit_k_max 20
_diffrn_reflns_limit_k_min -20
_diffrn_reflns_limit_l_max 25
_diffrn_reflns_limit_l_min -26
_diffrn_reflns_number 29713
_diffrn_reflns_point_group_measured_fraction_full 0.999
_diffrn_reflns_point_group_measured_fraction_max 0.997
_diffrn_reflns_theta_full 25.242
_diffrn_reflns_theta_max 27.703
_diffrn_reflns_theta_min 2.006
_diffrn_source_current 30.0
_diffrn_source_power 1.5
_diffrn_source_voltage 50.0
_diffrn_standards_number 0
_exptl_absorpt_coefficient_mu 2.236
_exptl_absorpt_correction_T_max 0.7456
_exptl_absorpt_correction_T_min 0.4489
_exptl_absorpt_correction_type multi-scan
_exptl_absorpt_process_details
;
SADABS-2016/2 (Bruker,2016/2) was used for absorption correction.
wR2(int) was 0.1160 before and 0.0444 after correction.
The Ratio of minimum to maximum transmission is 0.6021.
The \l/2 correction factor is Not present.
;
_exptl_crystal_colour colourless
_exptl_crystal_colour_primary colourless
_exptl_crystal_density_diffrn 1.526
_exptl_crystal_description block
_exptl_crystal_F_000 1744
_exptl_crystal_size_max 0.22
_exptl_crystal_size_mid 0.21
_exptl_crystal_size_min 0.2
_refine_diff_density_max 0.482
_refine_diff_density_min -0.629
_refine_diff_density_rms 0.055
_refine_ls_extinction_coef 0.0009(3)
_refine_ls_extinction_expression Fc^*^=kFc[1+0.001xFc^2^\l^3^/sin(2\q)]^-1/4^
_refine_ls_extinction_method 'SHELXL-2018/3 (Sheldrick 2018)'
_refine_ls_goodness_of_fit_ref 1.028
_refine_ls_hydrogen_treatment constr
_refine_ls_matrix_type full
_refine_ls_number_parameters 246
_refine_ls_number_reflns 4351
_refine_ls_number_restraints 0
_refine_ls_restrained_S_all 1.028
_refine_ls_R_factor_all 0.0648
_refine_ls_R_factor_gt 0.0408
_refine_ls_shift/su_max 0.001
_refine_ls_shift/su_mean 0.000
_refine_ls_structure_factor_coef Fsqd
_refine_ls_weighting_details 'w=1/[\s^2^(Fo^2^)+(0.0480P)^2^+2.4213P] where P=(Fo^2^+2Fc^2^)/3'
_refine_ls_weighting_scheme calc
_refine_ls_wR_factor_gt 0.1005
_refine_ls_wR_factor_ref 0.1123
_reflns_Friedel_coverage 0.000
_reflns_number_gt 3090
_reflns_number_total 4351
_reflns_threshold_expression 'I > 2\s(I)'
_cod_data_source_file d2cc03771h2.cif
_cod_data_source_block 220701b_0m
_cod_original_cell_volume 3718.9(9)
_cod_database_code 7130503
_shelx_shelxl_version_number 2018/3
_shelx_space_group_comment
;
The symmetry employed for this shelxl refinement is uniquely defined
by the following loop, which should always be used as a source of
symmetry information in preference to the above space-group names.
They are only intended as comments.
;
_shelx_estimated_absorpt_t_max 0.663
_shelx_estimated_absorpt_t_min 0.639
_olex2_refinement_description
;
1. Fixed Uiso
 At 1.2 times of:
  All C(H) groups, All C(H,H) groups
 At 1.5 times of:
  All C(H,H,H) groups
2.a Ternary CH refined with riding coordinates:
 C14(H14), C13(H13), C5(H5)
2.b Secondary CH2 refined with riding coordinates:
 C15(H15A,H15B), C6(H6A,H6B)
2.c Aromatic/amide H refined with riding coordinates:
 C19(H19), C18(H18), C4(H4), C11(H11), C21(H21), C22(H22), C10(H10), C8(H8),
 C9(H9)
2.d Idealised Me refined as rotating group:
 C1(H1A,H1B,H1C)
;
_olex2_submission_special_instructions 'No special instructions were received'

loop_
_space_group_symop_operation_xyz
'x, y, z'
'-x+1/2, -y, z+1/2'
'-x, y+1/2, -z+1/2'
'x+1/2, -y+1/2, -z'
'-x, -y, -z'
'x-1/2, y, -z-1/2'
'x, -y-1/2, z-1/2'
'-x-1/2, y-1/2, z'

loop_
_atom_site_label
_atom_site_type_symbol
_atom_site_fract_x
_atom_site_fract_y
_atom_site_fract_z
_atom_site_U_iso_or_equiv
_atom_site_adp_type
_atom_site_occupancy
_atom_site_site_symmetry_order
_atom_site_calc_flag
_atom_site_refinement_flags_posn
_atom_site_refinement_flags_adp
_atom_site_refinement_flags_occupancy
_atom_site_disorder_assembly
_atom_site_disorder_group
Br1 Br 0.20357(3) 0.17994(2) 0.48956(2) 0.06517(15) Uani 1 1 d . . . . .
O1 O 0.56995(17) 0.42742(12) 0.95263(9) 0.0557(5) Uani 1 1 d . . . . .
O3 O 0.29724(18) 0.64857(12) 0.79725(11) 0.0613(6) Uani 1 1 d . . . . .
O4 O 0.51678(17) 0.31980(13) 0.74954(11) 0.0624(6) Uani 1 1 d . . . . .
O2 O 0.67177(19) 0.51833(16) 0.89101(13) 0.0778(7) Uani 1 1 d . . . . .
C17 C 0.36162(19) 0.29770(13) 0.67960(12) 0.0347(5) Uani 1 1 d . . . . .
C19 C 0.1991(2) 0.26149(15) 0.61350(12) 0.0382(5) Uani 1 1 d . . . . .
H19 H 0.120765 0.260310 0.607711 0.046 Uiso 1 1 calc R U . . .
C12 C 0.21820(19) 0.50630(15) 0.81822(11) 0.0360(5) Uani 1 1 d . . . . .
C14 C 0.3439(2) 0.37650(14) 0.79358(11) 0.0348(5) Uani 1 1 d . . . . .
H14 H 0.279278 0.339451 0.804454 0.042 Uiso 1 1 calc R U . . .
C18 C 0.2453(2) 0.29631(14) 0.67012(12) 0.0356(5) Uani 1 1 d . . . . .
H18 H 0.197668 0.319073 0.702206 0.043 Uiso 1 1 calc R U . . .
C13 C 0.29687(19) 0.46362(13) 0.76826(11) 0.0337(5) Uani 1 1 d . . . . .
H13 H 0.253483 0.452841 0.727912 0.040 Uiso 1 1 calc R U . . .
C3 C 0.4948(2) 0.46498(15) 0.85006(12) 0.0390(5) Uani 1 1 d . . . . .
C15 C 0.4130(2) 0.39086(15) 0.85640(12) 0.0396(5) Uani 1 1 d . . . . .
H15A H 0.361458 0.402006 0.892693 0.048 Uiso 1 1 calc R U . . .
H15B H 0.455080 0.338940 0.866562 0.048 Uiso 1 1 calc R U . . .
C20 C 0.2693(2) 0.22878(16) 0.56606(12) 0.0411(6) Uani 1 1 d . . . . .
C16 C 0.4153(2) 0.33088(14) 0.74106(13) 0.0393(5) Uani 1 1 d . . . . .
C4 C 0.4859(2) 0.52364(16) 0.80314(13) 0.0430(6) Uani 1 1 d . . . . .
H4 H 0.539263 0.567680 0.802359 0.052 Uiso 1 1 calc R U . . .
C2 C 0.5889(2) 0.47440(17) 0.89850(14) 0.0486(6) Uani 1 1 d . . . . .
C5 C 0.3958(2) 0.52386(14) 0.75138(12) 0.0412(6) Uani 1 1 d . . . . .
H5 H 0.430149 0.503521 0.710269 0.049 Uiso 1 1 calc R U . . .
C7 C 0.2227(2) 0.59516(17) 0.82874(13) 0.0468(6) Uani 1 1 d . . . . .
C11 C 0.1386(2) 0.46024(18) 0.85415(13) 0.0467(6) Uani 1 1 d . . . . .
H11 H 0.133178 0.401206 0.847566 0.056 Uiso 1 1 calc R U . . .
C21 C 0.3858(2) 0.22867(18) 0.57392(14) 0.0541(7) Uani 1 1 d . . . . .
H21 H 0.432839 0.206027 0.541492 0.065 Uiso 1 1 calc R U . . .
C22 C 0.4307(2) 0.26275(17) 0.63074(14) 0.0508(7) Uani 1 1 d . . . . .
H22 H 0.509032 0.262459 0.636682 0.061 Uiso 1 1 calc R U . . .
C6 C 0.3488(3) 0.61352(16) 0.73910(15) 0.0554(7) Uani 1 1 d . . . . .
H6A H 0.409855 0.651038 0.724831 0.066 Uiso 1 1 calc R U . . .
H6B H 0.292870 0.611027 0.704088 0.066 Uiso 1 1 calc R U . . .
C10 C 0.0670(3) 0.4986(2) 0.89936(14) 0.0611(8) Uani 1 1 d . . . . .
H10 H 0.014557 0.465995 0.922799 0.073 Uiso 1 1 calc R U . . .
C8 C 0.1511(3) 0.6342(2) 0.87445(16) 0.0647(9) Uani 1 1 d . . . . .
H8 H 0.155502 0.693240 0.881347 0.078 Uiso 1 1 calc R U . . .
C9 C 0.0746(3) 0.5865(3) 0.90913(15) 0.0702(10) Uani 1 1 d . . . . .
H9 H 0.027215 0.613156 0.939557 0.084 Uiso 1 1 calc R U . . .
C1 C 0.6586(3) 0.4336(2) 1.00264(17) 0.0765(10) Uani 1 1 d . . . . .
H1A H 0.729115 0.413354 0.984706 0.115 Uiso 1 1 calc R U . . .
H1B H 0.638104 0.399000 1.039969 0.115 Uiso 1 1 calc R U . . .
H1C H 0.666778 0.492389 1.016154 0.115 Uiso 1 1 calc R U . . .

loop_
_atom_site_aniso_label
_atom_site_aniso_U_11
_atom_site_aniso_U_22
_atom_site_aniso_U_33
_atom_site_aniso_U_23
_atom_site_aniso_U_13
_atom_site_aniso_U_12
Br1 0.0663(2) 0.0854(3) 0.04383(19) -0.02205(15) -0.00289(14) -0.00324(16)
O1 0.0553(12) 0.0655(12) 0.0463(11) -0.0109(9) -0.0182(9) 0.0071(10)
O3 0.0779(15) 0.0359(9) 0.0701(14) -0.0014(9) 0.0075(11) 0.0054(9)
O4 0.0386(11) 0.0730(13) 0.0757(15) -0.0272(11) -0.0159(10) 0.0168(9)
O2 0.0590(14) 0.0927(17) 0.0817(17) -0.0096(13) -0.0166(12) -0.0240(13)
C17 0.0320(12) 0.0302(10) 0.0421(13) -0.0028(9) 0.0009(10) 0.0011(9)
C19 0.0337(12) 0.0414(12) 0.0394(13) -0.0006(10) -0.0012(10) 0.0018(10)
C12 0.0362(13) 0.0427(12) 0.0292(12) -0.0003(9) -0.0070(10) 0.0086(10)
C14 0.0347(12) 0.0329(11) 0.0368(13) 0.0004(9) -0.0057(10) 0.0008(9)
C18 0.0335(12) 0.0353(12) 0.0381(13) -0.0044(10) 0.0036(10) 0.0032(9)
C13 0.0394(13) 0.0341(11) 0.0275(11) 0.0012(8) -0.0044(10) 0.0051(9)
C3 0.0383(13) 0.0429(12) 0.0358(12) -0.0083(10) -0.0018(10) 0.0022(10)
C15 0.0436(14) 0.0404(12) 0.0348(13) 0.0037(10) -0.0076(10) 0.0019(10)
C20 0.0461(15) 0.0422(13) 0.0351(13) -0.0075(10) 0.0009(11) -0.0011(11)
C16 0.0371(13) 0.0328(11) 0.0481(14) -0.0030(10) -0.0057(11) 0.0046(10)
C4 0.0402(14) 0.0418(12) 0.0471(15) -0.0039(11) 0.0048(11) -0.0033(11)
C2 0.0493(16) 0.0499(14) 0.0467(16) -0.0161(12) -0.0046(12) 0.0053(13)
C5 0.0498(15) 0.0383(11) 0.0355(12) 0.0026(10) 0.0073(11) 0.0036(11)
C7 0.0521(16) 0.0455(14) 0.0428(14) -0.0029(11) -0.0075(12) 0.0147(12)
C11 0.0400(14) 0.0596(15) 0.0404(14) 0.0036(12) -0.0044(11) 0.0071(12)
C21 0.0474(16) 0.0621(17) 0.0529(17) -0.0215(13) 0.0125(13) 0.0002(13)
C22 0.0310(13) 0.0588(16) 0.0626(18) -0.0161(13) 0.0049(12) -0.0009(12)
C6 0.071(2) 0.0400(13) 0.0550(18) 0.0116(12) 0.0007(15) -0.0001(13)
C10 0.0457(17) 0.094(2) 0.0441(16) 0.0087(15) 0.0028(13) 0.0124(16)
C8 0.076(2) 0.0617(18) 0.0559(19) -0.0156(15) -0.0087(17) 0.0316(17)
C9 0.063(2) 0.104(3) 0.0436(17) -0.0107(17) 0.0013(15) 0.0393(19)
C1 0.083(2) 0.086(2) 0.060(2) -0.0194(17) -0.0381(18) 0.015(2)

loop_
_atom_type_symbol
_atom_type_description
_atom_type_scat_dispersion_real
_atom_type_scat_dispersion_imag
_atom_type_scat_source
C C 0.0033 0.0016 'International Tables Vol C Tables 4.2.6.8 and 6.1.1.4'
H H 0.0000 0.0000 'International Tables Vol C Tables 4.2.6.8 and 6.1.1.4'
Br Br -0.2901 2.4595 'International Tables Vol C Tables 4.2.6.8 and 6.1.1.4'
O O 0.0106 0.0060 'International Tables Vol C Tables 4.2.6.8 and 6.1.1.4'

loop_
_geom_angle_atom_site_label_1
_geom_angle_atom_site_label_2
_geom_angle_atom_site_label_3
_geom_angle
_geom_angle_site_symmetry_1
_geom_angle_site_symmetry_3
_geom_angle_publ_flag
C2 O1 C1 114.6(3) . . ?
C7 O3 C6 115.2(2) . . ?
C18 C17 C16 122.8(2) . . ?
C18 C17 C22 118.2(2) . . ?
C22 C17 C16 118.9(2) . . ?
C18 C19 H19 120.2 . . ?
C20 C19 H19 120.2 . . ?
C20 C19 C18 119.6(2) . . ?
C7 C12 C13 120.5(2) . . ?
C11 C12 C13 122.4(2) . . ?
C11 C12 C7 117.1(2) . . ?
C13 C14 H14 108.1 . . ?
C15 C14 H14 108.1 . . ?
C15 C14 C13 109.80(18) . . ?
C15 C14 C16 110.90(19) . . ?
C16 C14 H14 108.1 . . ?
C16 C14 C13 111.70(19) . . ?
C17 C18 H18 119.6 . . ?
C19 C18 C17 120.8(2) . . ?
C19 C18 H18 119.6 . . ?
C12 C13 C14 112.11(18) . . ?
C12 C13 H13 108.3 . . ?
C12 C13 C5 110.12(18) . . ?
C14 C13 H13 108.3 . . ?
C5 C13 C14 109.64(19) . . ?
C5 C13 H13 108.3 . . ?
C4 C3 C15 122.5(2) . . ?
C4 C3 C2 117.8(2) . . ?
C2 C3 C15 119.6(2) . . ?
C14 C15 H15A 109.1 . . ?
C14 C15 H15B 109.1 . . ?
C3 C15 C14 112.34(19) . . ?
C3 C15 H15A 109.1 . . ?
C3 C15 H15B 109.1 . . ?
H15A C15 H15B 107.9 . . ?
C19 C20 Br1 118.65(19) . . ?
C19 C20 C21 121.3(2) . . ?
C21 C20 Br1 120.02(19) . . ?
O4 C16 C17 119.0(2) . . ?
O4 C16 C14 120.3(2) . . ?
C17 C16 C14 120.7(2) . . ?
C3 C4 H4 117.8 . . ?
C3 C4 C5 124.4(2) . . ?
C5 C4 H4 117.8 . . ?
O1 C2 C3 111.4(2) . . ?
O2 C2 O1 123.4(3) . . ?
O2 C2 C3 125.2(3) . . ?
C13 C5 H5 107.8 . . ?
C4 C5 C13 112.38(19) . . ?
C4 C5 H5 107.8 . . ?
C4 C5 C6 112.1(2) . . ?
C6 C5 C13 108.7(2) . . ?
C6 C5 H5 107.8 . . ?
O3 C7 C12 123.6(2) . . ?
O3 C7 C8 115.8(3) . . ?
C8 C7 C12 120.6(3) . . ?
C12 C11 H11 118.7 . . ?
C10 C11 C12 122.6(3) . . ?
C10 C11 H11 118.7 . . ?
C20 C21 H21 120.7 . . ?
C22 C21 C20 118.6(2) . . ?
C22 C21 H21 120.7 . . ?
C17 C22 H22 119.2 . . ?
C21 C22 C17 121.5(2) . . ?
C21 C22 H22 119.2 . . ?
O3 C6 C5 111.5(2) . . ?
O3 C6 H6A 109.3 . . ?
O3 C6 H6B 109.3 . . ?
C5 C6 H6A 109.3 . . ?
C5 C6 H6B 109.3 . . ?
H6A C6 H6B 108.0 . . ?
C11 C10 H10 120.6 . . ?
C11 C10 C9 118.8(3) . . ?
C9 C10 H10 120.6 . . ?
C7 C8 H8 119.8 . . ?
C9 C8 C7 120.4(3) . . ?
C9 C8 H8 119.8 . . ?
C10 C9 H9 119.8 . . ?
C8 C9 C10 120.4(3) . . ?
C8 C9 H9 119.8 . . ?
O1 C1 H1A 109.5 . . ?
O1 C1 H1B 109.5 . . ?
O1 C1 H1C 109.5 . . ?
H1A C1 H1B 109.5 . . ?
H1A C1 H1C 109.5 . . ?
H1B C1 H1C 109.5 . . ?

loop_
_geom_bond_atom_site_label_1
_geom_bond_atom_site_label_2
_geom_bond_distance
_geom_bond_site_symmetry_2
_geom_bond_publ_flag
Br1 C20 1.895(2) . ?
O1 C2 1.339(3) . ?
O1 C1 1.459(3) . ?
O3 C7 1.367(3) . ?
O3 C6 1.435(4) . ?
O4 C16 1.219(3) . ?
O2 C2 1.201(3) . ?
C17 C18 1.383(3) . ?
C17 C16 1.491(3) . ?
C17 C22 1.394(3) . ?
C19 H19 0.9300 . ?
C19 C18 1.383(3) . ?
C19 C20 1.368(3) . ?
C12 C13 1.526(3) . ?
C12 C7 1.399(4) . ?
C12 C11 1.387(4) . ?
C14 H14 0.9800 . ?
C14 C13 1.552(3) . ?
C14 C15 1.529(3) . ?
C14 C16 1.532(3) . ?
C18 H18 0.9300 . ?
C13 H13 0.9800 . ?
C13 C5 1.534(3) . ?
C3 C15 1.508(3) . ?
C3 C4 1.323(4) . ?
C3 C2 1.489(4) . ?
C15 H15A 0.9700 . ?
C15 H15B 0.9700 . ?
C20 C21 1.380(4) . ?
C4 H4 0.9300 . ?
C4 C5 1.493(4) . ?
C5 H5 0.9800 . ?
C5 C6 1.521(3) . ?
C7 C8 1.394(4) . ?
C11 H11 0.9300 . ?
C11 C10 1.382(4) . ?
C21 H21 0.9300 . ?
C21 C22 1.376(4) . ?
C22 H22 0.9300 . ?
C6 H6A 0.9700 . ?
C6 H6B 0.9700 . ?
C10 H10 0.9300 . ?
C10 C9 1.384(5) . ?
C8 H8 0.9300 . ?
C8 C9 1.363(5) . ?
C9 H9 0.9300 . ?
C1 H1A 0.9600 . ?
C1 H1B 0.9600 . ?
C1 H1C 0.9600 . ?

loop_
_geom_torsion_atom_site_label_1
_geom_torsion_atom_site_label_2
_geom_torsion_atom_site_label_3
_geom_torsion_atom_site_label_4
_geom_torsion
_geom_torsion_site_symmetry_1
_geom_torsion_site_symmetry_2
_geom_torsion_site_symmetry_3
_geom_torsion_site_symmetry_4
_geom_torsion_publ_flag
Br1 C20 C21 C22 -178.4(2) . . . . ?
O3 C7 C8 C9 -179.2(3) . . . . ?
C19 C20 C21 C22 -0.3(4) . . . . ?
C12 C13 C5 C4 78.9(2) . . . . ?
C12 C13 C5 C6 -45.7(3) . . . . ?
C12 C7 C8 C9 -0.7(4) . . . . ?
C12 C11 C10 C9 0.2(4) . . . . ?
C14 C13 C5 C4 -44.9(3) . . . . ?
C14 C13 C5 C6 -169.5(2) . . . . ?
C18 C17 C16 O4 170.5(2) . . . . ?
C18 C17 C16 C14 -8.2(3) . . . . ?
C18 C17 C22 C21 0.9(4) . . . . ?
C18 C19 C20 Br1 179.09(18) . . . . ?
C18 C19 C20 C21 0.9(4) . . . . ?
C13 C12 C7 O3 -1.5(4) . . . . ?
C13 C12 C7 C8 -179.9(2) . . . . ?
C13 C12 C11 C10 -179.9(2) . . . . ?
C13 C14 C15 C3 -46.7(3) . . . . ?
C13 C14 C16 O4 114.6(3) . . . . ?
C13 C14 C16 C17 -66.8(3) . . . . ?
C13 C5 C6 O3 63.7(3) . . . . ?
C3 C4 C5 C13 15.1(3) . . . . ?
C3 C4 C5 C6 137.8(3) . . . . ?
C15 C14 C13 C12 -61.0(3) . . . . ?
C15 C14 C13 C5 61.7(2) . . . . ?
C15 C14 C16 O4 -8.3(3) . . . . ?
C15 C14 C16 C17 170.4(2) . . . . ?
C15 C3 C4 C5 -0.2(4) . . . . ?
C15 C3 C2 O1 -17.0(3) . . . . ?
C15 C3 C2 O2 163.2(3) . . . . ?
C20 C19 C18 C17 -0.6(4) . . . . ?
C20 C21 C22 C17 -0.6(4) . . . . ?
C16 C17 C18 C19 -177.1(2) . . . . ?
C16 C17 C22 C21 177.9(2) . . . . ?
C16 C14 C13 C12 175.58(18) . . . . ?
C16 C14 C13 C5 -61.8(2) . . . . ?
C16 C14 C15 C3 77.2(2) . . . . ?
C4 C3 C15 C14 16.8(3) . . . . ?
C4 C3 C2 O1 162.2(2) . . . . ?
C4 C3 C2 O2 -17.6(4) . . . . ?
C4 C5 C6 O3 -61.1(3) . . . . ?
C2 C3 C15 C14 -164.1(2) . . . . ?
C2 C3 C4 C5 -179.4(2) . . . . ?
C7 O3 C6 C5 -48.6(3) . . . . ?
C7 C12 C13 C14 139.5(2) . . . . ?
C7 C12 C13 C5 17.2(3) . . . . ?
C7 C12 C11 C10 -0.9(4) . . . . ?
C7 C8 C9 C10 -0.1(5) . . . . ?
C11 C12 C13 C14 -41.6(3) . . . . ?
C11 C12 C13 C5 -163.9(2) . . . . ?
C11 C12 C7 O3 179.5(2) . . . . ?
C11 C12 C7 C8 1.2(4) . . . . ?
C11 C10 C9 C8 0.3(5) . . . . ?
C22 C17 C18 C19 -0.3(4) . . . . ?
C22 C17 C16 O4 -6.4(4) . . . . ?
C22 C17 C16 C14 174.9(2) . . . . ?
C6 O3 C7 C12 17.3(4) . . . . ?
C6 O3 C7 C8 -164.3(3) . . . . ?
C1 O1 C2 O2 0.0(4) . . . . ?
C1 O1 C2 C3 -179.8(2) . . . . ?
